data_4078096
loop_
_publ_author_name
'Przyojski, Jacob A.'
'Arman, Hadi D.'
'Tonzetich, Zachary J.'

_publ_section_title
;
 Complexes of Iron(II) and Iron(III) Containing Aryl-Substituted
 N-Heterocyclic Carbene Ligands
;
_journal_issue 8
_journal_name_full Organometallics
_journal_page_first 3264
_journal_paper_doi 10.1021/om300106u
_journal_volume 31
_journal_year 2012
_chemical_formula_moiety 'C54 H68 Cl8 Fe2 N4, C6 H6'
_chemical_formula_sum 'C60 H74 Cl8 Fe2 N4'
_chemical_formula_weight 1246.53
_chemical_name_systematic
;
<b>[Fe~2~Cl~2~(\m-Cl)~2~(IPr^Cl^)~2~]</b>  
 ? 
;
_space_group_IT_number 14
_symmetry_cell_setting monoclinic
_symmetry_space_group_name_Hall '-P 2yn'
_symmetry_space_group_name_H-M 'P 1 21/n 1'
_atom_sites_solution_hydrogens geom
_atom_sites_solution_primary direct
_atom_sites_solution_secondary difmap
_audit_creation_method SHELXL-97
_cell_angle_alpha 90.00
_cell_angle_beta 94.919(7)
_cell_angle_gamma 90.00
_cell_formula_units_Z 2
_cell_length_a 11.0066(10)
_cell_length_b 17.7366(19)
_cell_length_c 16.2355(16)
_cell_measurement_reflns_used 17351
_cell_measurement_temperature 98(2)
_cell_measurement_theta_max 27.5
_cell_measurement_theta_min 3.1
_cell_volume 3157.8(5)
_computing_cell_refinement
;
CrystalClear-SM Expert 2.0 r3 (Rigaku, 2009)
;
_computing_data_collection
;
CrystalClear-SM Expert 2.0 r3 (Rigaku, 2009)
;
_computing_data_reduction
;
CrystalClear-SM Expert 2.0 r3 (Rigaku, 2009)
;
_computing_publication_material 'publCIF (Westrip, 2010)'
_computing_structure_refinement 'SHELXL-97 (Sheldrick, 1997)'
_computing_structure_solution 'SHELXS-97 (Sheldrick, 1990)'
_diffrn_ambient_temperature 98(2)
_diffrn_detector_area_resol_mean 28.5714
_diffrn_measured_fraction_theta_full 0.998
_diffrn_measured_fraction_theta_max 0.998
_diffrn_measurement_device_type
;
Saturn724 (2x2 bin mode)
;
_diffrn_measurement_method \w
_diffrn_radiation_monochromator graphite
_diffrn_radiation_source 'sealed tube'
_diffrn_radiation_type MoK\a
_diffrn_radiation_wavelength 0.71073
_diffrn_reflns_av_R_equivalents 0.0331
_diffrn_reflns_av_sigmaI/netI 0.0347
_diffrn_reflns_limit_h_max 13
_diffrn_reflns_limit_h_min -11
_diffrn_reflns_limit_k_max 21
_diffrn_reflns_limit_k_min -21
_diffrn_reflns_limit_l_max 20
_diffrn_reflns_limit_l_min -20
_diffrn_reflns_number 21184
_diffrn_reflns_reduction_process 'Lp corrections applied'
_diffrn_reflns_theta_full 26.00
_diffrn_reflns_theta_max 26.00
_diffrn_reflns_theta_min 3.15
_diffrn_standards_decay_% <1
_diffrn_standards_interval_count 0
_diffrn_standards_number 0
_exptl_absorpt_coefficient_mu 0.837
_exptl_absorpt_correction_T_max 1.00
_exptl_absorpt_correction_T_min 0.707
_exptl_absorpt_correction_type multi-scan
_exptl_absorpt_process_details 'ABSCOR (Higashi, 1995)'
_exptl_crystal_colour yellow
_exptl_crystal_density_diffrn 1.311
_exptl_crystal_density_method 'not measured'
_exptl_crystal_description prism
_exptl_crystal_F_000 1300
_exptl_crystal_size_max 0.40
_exptl_crystal_size_mid 0.28
_exptl_crystal_size_min 0.17
_refine_diff_density_max 0.336
_refine_diff_density_min -0.253
_refine_diff_density_rms 0.050
_refine_ls_extinction_method none
_refine_ls_goodness_of_fit_ref 1.001
_refine_ls_hydrogen_treatment constr
_refine_ls_matrix_type full
_refine_ls_number_parameters 334
_refine_ls_number_reflns 6202
_refine_ls_number_restraints 0
_refine_ls_restrained_S_all 1.001
_refine_ls_R_factor_all 0.0339
_refine_ls_R_factor_gt 0.0282
_refine_ls_shift/su_max 0.005
_refine_ls_shift/su_mean 0.001
_refine_ls_structure_factor_coef Fsqd
_refine_ls_weighting_details 'calc w=1/[\s^2^(Fo^2^)+(0.0350P)^2^+1.3000P] where P=(Fo^2^+2Fc^2^)/3'
_refine_ls_weighting_scheme calc
_refine_ls_wR_factor_gt 0.0698
_refine_ls_wR_factor_ref 0.0726
_reflns_number_gt 5411
_reflns_number_total 6202
_reflns_threshold_expression >2sigma(I)
_cod_data_source_file om300106u_si_002.cif
_cod_data_source_block cd0914a
_cod_original_sg_symbol_H-M 'P 2(1)/n'
_cod_database_code 4078096

loop_
_symmetry_equiv_pos_as_xyz
'x, y, z'
'-x+1/2, y+1/2, -z+1/2'
'-x, -y, -z'
'x-1/2, -y-1/2, z-1/2'

loop_
_atom_site_label
_atom_site_type_symbol
_atom_site_fract_x
_atom_site_fract_y
_atom_site_fract_z
_atom_site_U_iso_or_equiv
_atom_site_adp_type
_atom_site_occupancy
_atom_site_symmetry_multiplicity
_atom_site_calc_flag
_atom_site_refinement_flags
Fe1 Fe -0.00953(2) 0.087226(12) 0.969927(14) 0.01754(7) Uani 1 1 d .
Cl2 Cl -0.14457(3) 0.00365(2) 1.03488(2) 0.02122(9) Uani 1 1 d .
Cl3 Cl -0.36407(4) 0.20306(2) 0.71421(3) 0.02862(11) Uani 1 1 d .
Cl4 Cl -0.08350(4) 0.20659(3) 0.63365(3) 0.02887(10) Uani 1 1 d .
Cl5 Cl 0.03550(4) 0.18851(2) 1.04811(3) 0.02992(11) Uani 1 1 d .
N2 N -0.21113(11) 0.13773(7) 0.83513(8) 0.0160(3) Uani 1 1 d .
N1 N -0.03530(11) 0.14441(7) 0.78706(8) 0.0161(3) Uani 1 1 d .
C16 C -0.31344(13) 0.11507(9) 0.88057(10) 0.0172(3) Uani 1 1 d .
C9 C 0.17992(14) 0.18307(9) 0.80030(10) 0.0197(3) Uani 1 1 d .
C5 C 0.11578(15) 0.06493(9) 0.72870(10) 0.0214(3) Uani 1 1 d .
C3 C -0.22852(14) 0.17163(9) 0.75789(10) 0.0191(3) Uani 1 1 d .
C8 C 0.29862(15) 0.16888(10) 0.77997(11) 0.0256(4) Uani 1 1 d .
H8A H 0.3605 0.2028 0.7964 0.031 Uiso 1 1 calc R
C1 C -0.09139(13) 0.12034(8) 0.85419(9) 0.0146(3) Uani 1 1 d .
C17 C -0.35573(14) 0.16515(9) 0.93784(10) 0.0200(3) Uani 1 1 d .
C2 C -0.11881(14) 0.17530(9) 0.72765(10) 0.0192(3) Uani 1 1 d .
C4 C 0.09121(13) 0.13019(9) 0.77278(10) 0.0177(3) Uani 1 1 d .
C20 C -0.47968(15) 0.03129(10) 0.89170(11) 0.0247(4) Uani 1 1 d .
H20A H -0.5213 -0.0132 0.8778 0.030 Uiso 1 1 calc R
C6 C 0.23630(16) 0.05358(10) 0.71142(11) 0.0275(4) Uani 1 1 d .
H6A H 0.2567 0.0105 0.6831 0.033 Uiso 1 1 calc R
C19 C -0.52821(15) 0.08164(10) 0.94536(11) 0.0266(4) Uani 1 1 d .
H19A H -0.6037 0.0718 0.9648 0.032 Uiso 1 1 calc R
C13 C 0.15056(15) 0.25371(9) 0.84837(11) 0.0244(4) Uani 1 1 d .
H13A H 0.0745 0.2444 0.8740 0.029 Uiso 1 1 calc R
C21 C -0.36957(14) 0.04612(9) 0.85824(10) 0.0201(3) Uani 1 1 d .
C18 C -0.46579(15) 0.14609(10) 0.97018(11) 0.0251(4) Uani 1 1 d .
H18A H -0.4971 0.1775 1.0090 0.030 Uiso 1 1 calc R
C7 C 0.32553(15) 0.10521(10) 0.73574(12) 0.0287(4) Uani 1 1 d .
H7A H 0.4050 0.0972 0.7223 0.034 Uiso 1 1 calc R
C10 C 0.01762(17) 0.00839(10) 0.69952(11) 0.0289(4) Uani 1 1 d .
H10A H -0.0610 0.0298 0.7115 0.035 Uiso 1 1 calc R
C22 C -0.28844(16) 0.23710(9) 0.96515(12) 0.0266(4) Uani 1 1 d .
H22A H -0.2077 0.2356 0.9441 0.032 Uiso 1 1 calc R
C15 C 0.24942(17) 0.27189(11) 0.91725(13) 0.0342(4) Uani 1 1 d .
H15A H 0.2613 0.2293 0.9535 0.051 Uiso 1 1 calc R
H15B H 0.2249 0.3147 0.9480 0.051 Uiso 1 1 calc R
H15C H 0.3243 0.2832 0.8936 0.051 Uiso 1 1 calc R
C23 C -0.27053(18) 0.24264(13) 1.05979(13) 0.0392(5) Uani 1 1 d .
H23A H -0.2278 0.1988 1.0816 0.059 Uiso 1 1 calc R
H23B H -0.3486 0.2456 1.0818 0.059 Uiso 1 1 calc R
H23C H -0.2240 0.2870 1.0752 0.059 Uiso 1 1 calc R
C11 C 0.0327(2) -0.06600(11) 0.74609(14) 0.0433(5) Uani 1 1 d .
H11A H 0.0338 -0.0568 0.8044 0.065 Uiso 1 1 calc R
H11B H 0.1080 -0.0893 0.7343 0.065 Uiso 1 1 calc R
H11C H -0.0340 -0.0988 0.7290 0.065 Uiso 1 1 calc R
C14 C 0.1293(2) 0.32095(11) 0.78972(15) 0.0435(5) Uani 1 1 d .
H14A H 0.0667 0.3086 0.7470 0.065 Uiso 1 1 calc R
H14B H 0.2035 0.3325 0.7653 0.065 Uiso 1 1 calc R
H14C H 0.1045 0.3639 0.8201 0.065 Uiso 1 1 calc R
C12 C 0.0131(2) -0.00397(13) 0.60592(13) 0.0514(6) Uani 1 1 d .
H12A H 0.0024 0.0436 0.5781 0.077 Uiso 1 1 calc R
H12B H -0.0538 -0.0367 0.5887 0.077 Uiso 1 1 calc R
H12C H 0.0881 -0.0266 0.5923 0.077 Uiso 1 1 calc R
C24 C -0.3555(2) 0.30639(11) 0.92840(18) 0.0537(7) Uani 1 1 d .
H24A H -0.3652 0.3020 0.8693 0.081 Uiso 1 1 calc R
H24B H -0.3092 0.3509 0.9435 0.081 Uiso 1 1 calc R
H24C H -0.4343 0.3098 0.9494 0.081 Uiso 1 1 calc R
C25 C -0.31353(15) -0.01109(9) 0.80242(11) 0.0251(4) Uani 1 1 d .
H25A H -0.2282 0.0032 0.7987 0.030 Uiso 1 1 calc R
C27 C -0.31466(18) -0.09097(10) 0.83859(13) 0.0317(4) Uani 1 1 d .
H27A H -0.2749 -0.0907 0.8936 0.048 Uiso 1 1 calc R
H27B H -0.2724 -0.1246 0.8046 0.048 Uiso 1 1 calc R
H27C H -0.3974 -0.1076 0.8403 0.048 Uiso 1 1 calc R
C26 C -0.3762(2) -0.01097(12) 0.71484(13) 0.0448(5) Uani 1 1 d .
H26A H -0.3753 0.0391 0.6926 0.067 Uiso 1 1 calc R
H26B H -0.4591 -0.0276 0.7162 0.067 Uiso 1 1 calc R
H26C H -0.3338 -0.0444 0.6807 0.067 Uiso 1 1 calc R
C29 C 0.4067(2) 0.04504(13) 0.52177(13) 0.0480(6) Uani 1 1 d .
H29A H 0.3431 0.0754 0.5364 0.058 Uiso 1 1 calc R
C28 C 0.5184(2) 0.07659(13) 0.51137(14) 0.0482(6) Uani 1 1 d .
H28A H 0.5307 0.1281 0.5191 0.058 Uiso 1 1 calc R
C30 C 0.3882(2) -0.03141(13) 0.51063(14) 0.0490(6) Uani 1 1 d .
H30A H 0.3124 -0.0524 0.5180 0.059 Uiso 1 1 calc R

loop_
_atom_site_aniso_label
_atom_site_aniso_U_11
_atom_site_aniso_U_22
_atom_site_aniso_U_33
_atom_site_aniso_U_23
_atom_site_aniso_U_13
_atom_site_aniso_U_12
Fe1 0.02056(12) 0.01525(12) 0.01597(12) 0.00106(9) -0.00328(9) 0.00053(8)
Cl2 0.01608(18) 0.02355(19) 0.0242(2) 0.00526(15) 0.00263(15) 0.00244(14)
Cl3 0.01614(19) 0.0347(2) 0.0337(2) 0.01625(18) -0.00564(17) 0.00107(15)
Cl4 0.0260(2) 0.0396(2) 0.0210(2) 0.01409(18) 0.00173(17) -0.00455(17)
Cl5 0.0365(2) 0.0237(2) 0.0279(2) -0.00764(17) -0.00711(18) -0.00077(17)
N2 0.0139(6) 0.0158(6) 0.0181(7) 0.0034(5) 0.0001(5) -0.0007(5)
N1 0.0135(6) 0.0175(6) 0.0170(7) 0.0023(5) -0.0001(5) -0.0009(5)
C16 0.0119(7) 0.0196(7) 0.0201(8) 0.0069(6) 0.0006(6) 0.0007(6)
C9 0.0169(7) 0.0209(8) 0.0212(8) 0.0038(6) 0.0002(6) -0.0002(6)
C5 0.0228(8) 0.0235(8) 0.0180(8) 0.0010(6) 0.0013(7) 0.0003(6)
C3 0.0150(7) 0.0201(8) 0.0213(8) 0.0071(6) -0.0033(6) -0.0016(6)
C8 0.0161(8) 0.0296(9) 0.0309(10) 0.0030(7) 0.0013(7) -0.0026(6)
C1 0.0145(7) 0.0121(7) 0.0172(8) -0.0007(6) 0.0004(6) -0.0004(5)
C17 0.0179(7) 0.0210(8) 0.0206(8) 0.0048(6) -0.0006(6) 0.0045(6)
C2 0.0175(7) 0.0218(8) 0.0178(8) 0.0062(6) -0.0022(6) -0.0025(6)
C4 0.0144(7) 0.0222(8) 0.0165(8) 0.0029(6) 0.0019(6) 0.0019(6)
C20 0.0172(8) 0.0258(8) 0.0307(9) 0.0076(7) -0.0006(7) -0.0040(6)
C6 0.0303(9) 0.0285(9) 0.0246(9) -0.0019(7) 0.0075(7) 0.0078(7)
C19 0.0148(8) 0.0352(10) 0.0304(9) 0.0115(8) 0.0062(7) 0.0016(7)
C13 0.0171(8) 0.0218(8) 0.0335(10) -0.0041(7) -0.0018(7) -0.0011(6)
C21 0.0174(7) 0.0211(8) 0.0213(8) 0.0046(6) -0.0012(6) 0.0004(6)
C18 0.0216(8) 0.0291(9) 0.0251(9) 0.0039(7) 0.0056(7) 0.0078(7)
C7 0.0185(8) 0.0381(10) 0.0305(10) 0.0060(8) 0.0076(7) 0.0062(7)
C10 0.0306(9) 0.0276(9) 0.0286(10) -0.0067(8) 0.0041(8) -0.0043(7)
C22 0.0257(9) 0.0218(8) 0.0321(10) -0.0032(7) 0.0005(7) 0.0035(7)
C15 0.0271(9) 0.0337(10) 0.0404(11) -0.0116(9) -0.0052(8) -0.0021(8)
C23 0.0288(10) 0.0525(12) 0.0366(11) -0.0195(10) 0.0042(9) 0.0015(9)
C11 0.0604(14) 0.0316(10) 0.0364(11) 0.0022(9) -0.0035(10) -0.0165(10)
C14 0.0518(13) 0.0237(9) 0.0523(13) -0.0007(9) -0.0111(11) 0.0036(9)
C12 0.0753(17) 0.0492(13) 0.0283(11) -0.0042(10) -0.0031(11) -0.0257(12)
C24 0.0544(14) 0.0224(10) 0.0790(18) 0.0002(11) -0.0252(13) 0.0045(9)
C25 0.0216(8) 0.0208(8) 0.0332(10) -0.0022(7) 0.0046(7) -0.0029(6)
C27 0.0348(10) 0.0223(9) 0.0366(11) -0.0010(8) -0.0048(8) 0.0025(7)
C26 0.0751(16) 0.0308(10) 0.0283(11) -0.0004(9) 0.0041(11) 0.0094(10)
C29 0.0703(16) 0.0453(13) 0.0302(11) 0.0101(10) 0.0149(11) 0.0245(11)
C28 0.0799(17) 0.0321(11) 0.0329(11) 0.0051(9) 0.0059(12) 0.0081(11)
C30 0.0619(15) 0.0457(12) 0.0406(12) 0.0110(10) 0.0108(11) 0.0053(11)

loop_
_atom_type_symbol
_atom_type_description
_atom_type_scat_dispersion_real
_atom_type_scat_dispersion_imag
_atom_type_scat_source
C C 0.0033 0.0016 'International Tables Vol C Tables 4.2.6.8 and 6.1.1.4'
H H 0.0000 0.0000 'International Tables Vol C Tables 4.2.6.8 and 6.1.1.4'
N N 0.0061 0.0033 'International Tables Vol C Tables 4.2.6.8 and 6.1.1.4'
Cl Cl 0.1484 0.1585 'International Tables Vol C Tables 4.2.6.8 and 6.1.1.4'
Fe Fe 0.3463 0.8444 'International Tables Vol C Tables 4.2.6.8 and 6.1.1.4'

loop_
_geom_angle_atom_site_label_1
_geom_angle_atom_site_label_2
_geom_angle_atom_site_label_3
_geom_angle
_geom_angle_site_symmetry_1
_geom_angle_site_symmetry_3
C1 Fe1 Cl5 109.98(4) . .
C1 Fe1 Cl2 114.77(4) . 3_557
Cl5 Fe1 Cl2 116.504(19) . 3_557
C1 Fe1 Cl2 109.34(4) . .
Cl5 Fe1 Cl2 111.239(19) . .
Cl2 Fe1 Cl2 93.833(16) 3_557 .
Fe1 Cl2 Fe1 86.167(16) 3_557 .
C1 N2 C3 111.01(13) . .
C1 N2 C16 126.71(13) . .
C3 N2 C16 121.65(12) . .
C1 N1 C2 111.12(12) . .
C1 N1 C4 125.29(13) . .
C2 N1 C4 123.01(13) . .
C17 C16 C21 124.22(14) . .
C17 C16 N2 118.64(14) . .
C21 C16 N2 116.90(14) . .
C8 C9 C4 116.41(15) . .
C8 C9 C13 120.80(14) . .
C4 C9 C13 122.77(14) . .
C6 C5 C4 116.83(15) . .
C6 C5 C10 120.36(15) . .
C4 C5 C10 122.81(15) . .
C2 C3 N2 106.99(13) . .
C2 C3 Cl3 128.26(13) . .
N2 C3 Cl3 124.74(12) . .
C7 C8 C9 121.03(16) . .
C7 C8 H8A 119.5 . .
C9 C8 H8A 119.5 . .
N2 C1 N1 104.03(13) . .
N2 C1 Fe1 126.84(11) . .
N1 C1 Fe1 127.85(10) . .
C16 C17 C18 116.40(15) . .
C16 C17 C22 123.11(14) . .
C18 C17 C22 120.49(15) . .
C3 C2 N1 106.84(13) . .
C3 C2 Cl4 128.73(13) . .
N1 C2 Cl4 124.36(12) . .
C9 C4 C5 123.89(14) . .
C9 C4 N1 118.99(14) . .
C5 C4 N1 117.07(14) . .
C19 C20 C21 121.17(16) . .
C19 C20 H20A 119.4 . .
C21 C20 H20A 119.4 . .
C7 C6 C5 120.96(16) . .
C7 C6 H6A 119.5 . .
C5 C6 H6A 119.5 . .
C18 C19 C20 120.63(15) . .
C18 C19 H19A 119.7 . .
C20 C19 H19A 119.7 . .
C9 C13 C15 112.30(14) . .
C9 C13 C14 110.44(16) . .
C15 C13 C14 110.61(15) . .
C9 C13 H13A 107.8 . .
C15 C13 H13A 107.8 . .
C14 C13 H13A 107.8 . .
C20 C21 C16 116.21(15) . .
C20 C21 C25 120.99(15) . .
C16 C21 C25 122.78(14) . .
C19 C18 C17 121.08(16) . .
C19 C18 H18A 119.5 . .
C17 C18 H18A 119.5 . .
C6 C7 C8 120.85(16) . .
C6 C7 H7A 119.6 . .
C8 C7 H7A 119.6 . .
C5 C10 C11 111.87(16) . .
C5 C10 C12 111.42(16) . .
C11 C10 C12 111.19(17) . .
C5 C10 H10A 107.4 . .
C11 C10 H10A 107.4 . .
C12 C10 H10A 107.4 . .
C17 C22 C24 110.71(15) . .
C17 C22 C23 111.26(15) . .
C24 C22 C23 110.82(17) . .
C17 C22 H22A 108.0 . .
C24 C22 H22A 108.0 . .
C23 C22 H22A 108.0 . .
C13 C15 H15A 109.5 . .
C13 C15 H15B 109.5 . .
H15A C15 H15B 109.5 . .
C13 C15 H15C 109.5 . .
H15A C15 H15C 109.5 . .
H15B C15 H15C 109.5 . .
C22 C23 H23A 109.5 . .
C22 C23 H23B 109.5 . .
H23A C23 H23B 109.5 . .
C22 C23 H23C 109.5 . .
H23A C23 H23C 109.5 . .
H23B C23 H23C 109.5 . .
C10 C11 H11A 109.5 . .
C10 C11 H11B 109.5 . .
H11A C11 H11B 109.5 . .
C10 C11 H11C 109.5 . .
H11A C11 H11C 109.5 . .
H11B C11 H11C 109.5 . .
C13 C14 H14A 109.5 . .
C13 C14 H14B 109.5 . .
H14A C14 H14B 109.5 . .
C13 C14 H14C 109.5 . .
H14A C14 H14C 109.5 . .
H14B C14 H14C 109.5 . .
C10 C12 H12A 109.5 . .
C10 C12 H12B 109.5 . .
H12A C12 H12B 109.5 . .
C10 C12 H12C 109.5 . .
H12A C12 H12C 109.5 . .
H12B C12 H12C 109.5 . .
C22 C24 H24A 109.5 . .
C22 C24 H24B 109.5 . .
H24A C24 H24B 109.5 . .
C22 C24 H24C 109.5 . .
H24A C24 H24C 109.5 . .
H24B C24 H24C 109.5 . .
C21 C25 C26 112.26(15) . .
C21 C25 C27 111.71(14) . .
C26 C25 C27 109.87(15) . .
C21 C25 H25A 107.6 . .
C26 C25 H25A 107.6 . .
C27 C25 H25A 107.6 . .
C25 C27 H27A 109.5 . .
C25 C27 H27B 109.5 . .
H27A C27 H27B 109.5 . .
C25 C27 H27C 109.5 . .
H27A C27 H27C 109.5 . .
H27B C27 H27C 109.5 . .
C25 C26 H26A 109.5 . .
C25 C26 H26B 109.5 . .
H26A C26 H26B 109.5 . .
C25 C26 H26C 109.5 . .
H26A C26 H26C 109.5 . .
H26B C26 H26C 109.5 . .
C28 C29 C30 120.5(2) . .
C28 C29 H29A 119.8 . .
C30 C29 H29A 119.8 . .
C29 C28 C30 119.4(2) . 3_656
C29 C28 H28A 120.3 . .
C30 C28 H28A 120.3 3_656 .
C28 C30 C29 120.1(2) 3_656 .
C28 C30 H30A 120.0 3_656 .
C29 C30 H30A 120.0 . .

loop_
_geom_bond_atom_site_label_1
_geom_bond_atom_site_label_2
_geom_bond_distance
_geom_bond_site_symmetry_2
Fe1 C1 2.0969(15) .
Fe1 Cl5 2.2308(5) .
Fe1 Cl2 2.3460(4) 3_557
Fe1 Cl2 2.4056(5) .
Cl2 Fe1 2.3460(4) 3_557
Cl3 C3 1.6906(15) .
Cl4 C2 1.7001(16) .
N2 C1 1.3631(19) .
N2 C3 1.389(2) .
N2 C16 1.4547(19) .
N1 C1 1.3663(19) .
N1 C2 1.387(2) .
N1 C4 1.4531(18) .
C16 C17 1.394(2) .
C16 C21 1.404(2) .
C9 C8 1.397(2) .
C9 C4 1.399(2) .
C9 C13 1.525(2) .
C5 C6 1.394(2) .
C5 C4 1.399(2) .
C5 C10 1.520(2) .
C3 C2 1.344(2) .
C8 C7 1.384(3) .
C8 H8A 0.9300 .
C17 C18 1.402(2) .
C17 C22 1.522(2) .
C20 C19 1.386(3) .
C20 C21 1.395(2) .
C20 H20A 0.9300 .
C6 C7 1.376(3) .
C6 H6A 0.9300 .
C19 C18 1.376(3) .
C19 H19A 0.9300 .
C13 C15 1.526(2) .
C13 C14 1.532(3) .
C13 H13A 0.9800 .
C21 C25 1.526(2) .
C18 H18A 0.9300 .
C7 H7A 0.9300 .
C10 C11 1.523(3) .
C10 C12 1.532(3) .
C10 H10A 0.9800 .
C22 C24 1.528(3) .
C22 C23 1.535(3) .
C22 H22A 0.9800 .
C15 H15A 0.9600 .
C15 H15B 0.9600 .
C15 H15C 0.9600 .
C23 H23A 0.9600 .
C23 H23B 0.9600 .
C23 H23C 0.9600 .
C11 H11A 0.9600 .
C11 H11B 0.9600 .
C11 H11C 0.9600 .
C14 H14A 0.9600 .
C14 H14B 0.9600 .
C14 H14C 0.9600 .
C12 H12A 0.9600 .
C12 H12B 0.9600 .
C12 H12C 0.9600 .
C24 H24A 0.9600 .
C24 H24B 0.9600 .
C24 H24C 0.9600 .
C25 C26 1.526(3) .
C25 C27 1.534(2) .
C25 H25A 0.9800 .
C27 H27A 0.9600 .
C27 H27B 0.9600 .
C27 H27C 0.9600 .
C26 H26A 0.9600 .
C26 H26B 0.9600 .
C26 H26C 0.9600 .
C29 C28 1.375(3) .
C29 C30 1.381(3) .
C29 H29A 0.9300 .
C28 C30 1.375(3) 3_656
C28 H28A 0.9300 .
C30 C28 1.375(3) 3_656
C30 H30A 0.9300 .
